data_7020634
loop_
_publ_author_name
'Wu, Tong'
'Lin, Yue-Jian'
'Jin, Guo-Xin'

_publ_section_title
;
 Stepwise formation of organometallic macrocycles and triangular prisms
 containing 2,2'-bisbenzimidazole ligands.
;
_journal_issue 1
_journal_name_full 'Dalton transactions (Cambridge, England : 2003)'
_journal_page_first 82
_journal_page_last 88
_journal_paper_doi 10.1039/c2dt31387a
_journal_volume 42
_journal_year 2013
_chemical_formula_sum 'C160 H172 F24 Ir8 N24 O26 S8'
_chemical_formula_weight 5097.30
_chemical_name_systematic
;
?
;
_space_group_IT_number 12
_symmetry_cell_setting monoclinic
_symmetry_space_group_name_Hall '-C 2y'
_symmetry_space_group_name_H-M 'C 1 2/m 1'
_atom_sites_solution_hydrogens geom
_atom_sites_solution_primary direct
_atom_sites_solution_secondary difmap
_audit_creation_method SHELXL-97
_cell_angle_alpha 90.00
_cell_angle_beta 112.1960(10)
_cell_angle_gamma 90.00
_cell_formula_units_Z 2
_cell_length_a 27.431(2)
_cell_length_b 17.7844(14)
_cell_length_c 20.7641(17)
_cell_measurement_reflns_used 8595
_cell_measurement_temperature 173(2)
_cell_measurement_theta_max 27.39
_cell_measurement_theta_min 2.29
_cell_volume 9379.0(13)
_computing_cell_refinement 'Bruker SAINT'
_computing_data_collection 'Bruker APEX2'
_computing_data_reduction 'Bruker SAINT'
_computing_molecular_graphics 'Bruker SHELXTL'
_computing_publication_material 'Bruker SHELXTL'
_computing_structure_refinement 'SHELXL-97 (Sheldrick, 1997)'
_computing_structure_solution 'SHELXS-97 (Sheldrick, 1990)'
_diffrn_ambient_temperature 173(2)
_diffrn_measured_fraction_theta_full 0.998
_diffrn_measured_fraction_theta_max 0.998
_diffrn_measurement_device_type 'Bruker APEX-II CCD'
_diffrn_measurement_method '\f and \w scans'
_diffrn_radiation_monochromator graphite
_diffrn_radiation_source 'fine-focus sealed tube'
_diffrn_radiation_type MoK\a
_diffrn_radiation_wavelength 0.71073
_diffrn_reflns_av_R_equivalents 0.1387
_diffrn_reflns_av_sigmaI/netI 0.1096
_diffrn_reflns_limit_h_max 34
_diffrn_reflns_limit_h_min -35
_diffrn_reflns_limit_k_max 23
_diffrn_reflns_limit_k_min -22
_diffrn_reflns_limit_l_max 22
_diffrn_reflns_limit_l_min -27
_diffrn_reflns_number 35364
_diffrn_reflns_theta_full 27.53
_diffrn_reflns_theta_max 27.53
_diffrn_reflns_theta_min 1.06
_diffrn_standards_decay_% 4.84
_exptl_absorpt_coefficient_mu 5.833
_exptl_absorpt_correction_T_max 0.7591
_exptl_absorpt_correction_T_min 0.5176
_exptl_absorpt_correction_type multi-scan
_exptl_absorpt_process_details sadabs
_exptl_crystal_colour yellow
_exptl_crystal_density_diffrn 1.805
_exptl_crystal_density_method 'not measured'
_exptl_crystal_description prism
_exptl_crystal_F_000 4936
_exptl_crystal_size_max 0.13
_exptl_crystal_size_mid 0.06
_exptl_crystal_size_min 0.05
_platon_squeeze_details
;
;
_refine_diff_density_max 3.523
_refine_diff_density_min -2.563
_refine_diff_density_rms 0.276
_refine_ls_extinction_method none
_refine_ls_goodness_of_fit_ref 0.969
_refine_ls_hydrogen_treatment constr
_refine_ls_matrix_type full
_refine_ls_number_parameters 756
_refine_ls_number_reflns 11142
_refine_ls_number_restraints 185
_refine_ls_restrained_S_all 0.980
_refine_ls_R_factor_all 0.0880
_refine_ls_R_factor_gt 0.0537
_refine_ls_shift/su_max 0.002
_refine_ls_shift/su_mean 0.000
_refine_ls_structure_factor_coef Fsqd
_refine_ls_weighting_details 'calc w=1/[\s^2^(Fo^2^)+(0.0915P)^2^+0.0000P] where P=(Fo^2^+2Fc^2^)/3'
_refine_ls_weighting_scheme calc
_refine_ls_wR_factor_gt 0.1395
_refine_ls_wR_factor_ref 0.1573
_reflns_number_gt 7176
_reflns_number_total 11142
_reflns_threshold_expression >2sigma(I)
_cod_data_source_file c2dt31387a.txt
_cod_data_source_block mo_2a
_cod_depositor_comments
;
The following automatic conversions were performed:

'_symmetry_cell_setting' value 'Monoclinic' changed to 'monoclinic'
according to /home/saulius/struct/CIF-dictionaries/cif_core.dic
dictionary named 'cif_core.dic' version 2.4.2 from 2011-04-26.

Automatic conversion script
Id: cif_fix_values 1891 2012-01-12 08:04:46Z andrius 
;
_cod_original_sg_symbol_H-M C2/m
_cod_database_code 7020634

loop_
_symmetry_equiv_pos_as_xyz
'x, y, z'
'-x, y, -z'
'x+1/2, y+1/2, z'
'-x+1/2, y+1/2, -z'
'-x, -y, -z'
'x, -y, z'
'-x+1/2, -y+1/2, -z'
'x+1/2, -y+1/2, z'

loop_
_atom_site_label
_atom_site_type_symbol
_atom_site_fract_x
_atom_site_fract_y
_atom_site_fract_z
_atom_site_U_iso_or_equiv
_atom_site_adp_type
_atom_site_occupancy
_atom_site_symmetry_multiplicity
_atom_site_calc_flag
_atom_site_refinement_flags
_atom_site_disorder_assembly
_atom_site_disorder_group
Ir1 Ir 0.904995(12) 0.803749(19) 0.88328(2) 0.04158(13) Uani 1 1 d . . .
N1 N 0.9890(3) 0.7991(4) 0.9095(5) 0.042(2) Uani 1 1 d . . .
N2 N 1.0673(3) 0.7985(4) 1.0058(5) 0.044(2) Uani 1 1 d . . .
N3 N 0.9164(3) 0.9218(4) 0.8971(4) 0.0348(16) Uani 1 1 d . . .
C1 C 1.0143(3) 0.7930(5) 0.9767(6) 0.044(3) Uani 1 1 d . . .
C2 C 1.0307(4) 0.8071(5) 0.8852(6) 0.047(3) Uani 1 1 d . . .
C3 C 1.0294(4) 0.8185(6) 0.8204(6) 0.052(3) Uani 1 1 d . . .
H3 H 0.9970 0.8178 0.7814 0.062 Uiso 1 1 calc R . .
C4 C 1.0767(5) 0.8313(7) 0.8121(8) 0.070(4) Uani 1 1 d . . .
H4 H 1.0771 0.8390 0.7670 0.084 Uiso 1 1 calc R . .
C5 C 1.1250(4) 0.8329(7) 0.8726(7) 0.070(4) Uani 1 1 d . . .
H5 H 1.1570 0.8429 0.8664 0.084 Uiso 1 1 calc R . .
C6 C 1.1269(4) 0.8205(6) 0.9391(7) 0.056(3) Uani 1 1 d . . .
H6 H 1.1590 0.8204 0.9786 0.067 Uiso 1 1 calc R . .
C7 C 1.0783(4) 0.8082(5) 0.9442(7) 0.054(3) Uani 1 1 d . . .
C8 C 0.8945(3) 0.9607(5) 0.9352(5) 0.036(2) Uani 1 1 d . . .
H8 H 0.8789 0.9343 0.9623 0.043 Uiso 1 1 calc R . .
C9 C 0.9399(4) 0.9606(5) 0.8628(6) 0.046(2) Uani 1 1 d . . .
H9 H 0.9572 0.9345 0.8375 0.055 Uiso 1 1 calc R . .
C10 C 0.8296(4) 0.8135(7) 0.8000(8) 0.067(4) Uani 1 1 d . . .
C11 C 0.8663(4) 0.7800(6) 0.7721(7) 0.065(4) Uani 1 1 d . . .
C12 C 0.8829(4) 0.7103(6) 0.8133(9) 0.076(5) Uani 1 1 d . . .
C13 C 0.8574(4) 0.7021(6) 0.8576(9) 0.074(4) Uani 1 1 d U . .
C14 C 0.8227(4) 0.7681(8) 0.8487(9) 0.075(4) Uani 1 1 d . . .
C15 C 0.8020(5) 0.8866(7) 0.7735(8) 0.083(5) Uani 1 1 d . . .
H15A H 0.7649 0.8769 0.7452 0.125 Uiso 1 1 calc R . .
H15B H 0.8186 0.9119 0.7450 0.125 Uiso 1 1 calc R . .
H15C H 0.8046 0.9188 0.8129 0.125 Uiso 1 1 calc R . .
C16 C 0.8788(6) 0.8045(8) 0.7141(8) 0.085(5) Uani 1 1 d . . .
H16A H 0.8479 0.7982 0.6710 0.128 Uiso 1 1 calc R . .
H16B H 0.9080 0.7743 0.7118 0.128 Uiso 1 1 calc R . .
H16C H 0.8891 0.8576 0.7201 0.128 Uiso 1 1 calc R . .
C17 C 0.9234(4) 0.6593(7) 0.7984(9) 0.084(5) Uani 1 1 d . . .
H17A H 0.9355 0.6199 0.8339 0.126 Uiso 1 1 calc R . .
H17B H 0.9535 0.6896 0.7994 0.126 Uiso 1 1 calc R . .
H17C H 0.9067 0.6361 0.7524 0.126 Uiso 1 1 calc R . .
C18 C 0.8610(5) 0.6400(8) 0.9078(10) 0.099(5) Uani 1 1 d U . .
H18A H 0.8341 0.6020 0.8851 0.148 Uiso 1 1 calc R . .
H18B H 0.8553 0.6605 0.9482 0.148 Uiso 1 1 calc R . .
H18C H 0.8960 0.6170 0.9231 0.148 Uiso 1 1 calc R . .
C19 C 0.7847(4) 0.7785(10) 0.8818(8) 0.090(5) Uani 1 1 d . . .
H19A H 0.7790 0.8324 0.8861 0.136 Uiso 1 1 calc R . .
H19B H 0.7983 0.7555 0.9281 0.136 Uiso 1 1 calc R . .
H19C H 0.7512 0.7547 0.8533 0.136 Uiso 1 1 calc R . .
Ir2 Ir 0.564955(15) 0.0000 0.72803(2) 0.02453(12) Uani 1 2 d S . .
Ir3 Ir 0.351418(16) 0.0000 0.54998(2) 0.03245(14) Uani 1 2 d S . .
N4 N 0.5005(2) 0.0778(4) 0.6785(4) 0.0318(16) Uani 1 1 d . . .
N5 N 0.4138(2) 0.0775(4) 0.6077(4) 0.0323(16) Uani 1 1 d . . .
N6 N 0.5754(3) 0.0000 0.6309(5) 0.0240(19) Uani 1 2 d S . .
N7 N 0.6129(3) 0.0000 0.5250(5) 0.027(2) Uani 1 2 d S . .
C20 C 0.4559(3) 0.0390(6) 0.6499(4) 0.034(2) Uani 1 1 d . . .
C21 C 0.4867(3) 0.1499(5) 0.6534(5) 0.040(2) Uani 1 1 d . . .
C22 C 0.5174(4) 0.2156(6) 0.6654(5) 0.046(2) Uani 1 1 d . . .
H22 H 0.5532 0.2173 0.6967 0.055 Uiso 1 1 calc R . .
C23 C 0.4903(4) 0.2801(7) 0.6264(7) 0.064(4) Uani 1 1 d . . .
H23 H 0.5093 0.3256 0.6301 0.077 Uiso 1 1 calc R . .
C24 C 0.4386(5) 0.2783(6) 0.5846(7) 0.064(4) Uani 1 1 d . . .
H24 H 0.4224 0.3235 0.5624 0.076 Uiso 1 1 calc R . .
C25 C 0.4092(4) 0.2158(6) 0.5730(6) 0.051(3) Uani 1 1 d . . .
H25 H 0.3735 0.2159 0.5414 0.061 Uiso 1 1 calc R . .
C26 C 0.4328(3) 0.1498(5) 0.6092(5) 0.039(2) Uani 1 1 d . . .
C27 C 0.5840(3) -0.0639(5) 0.6020(5) 0.035(2) Uani 1 1 d . . .
H27 H 0.5760 -0.1106 0.6179 0.043 Uiso 1 1 calc R . .
C28 C 0.6037(3) -0.0641(5) 0.5513(4) 0.0342(19) Uani 1 1 d . . .
H28 H 0.6110 -0.1106 0.5343 0.041 Uiso 1 1 calc R . .
C29 C 0.5873(3) -0.0405(5) 0.8335(5) 0.0320(18) Uani 1 1 d . . .
C30 C 0.6251(3) -0.0659(5) 0.8051(5) 0.037(2) Uani 1 1 d . . .
C31 C 0.6481(4) 0.0000 0.7867(6) 0.037(3) Uani 1 2 d S . .
C32 C 0.5553(4) -0.0903(6) 0.8593(5) 0.044(2) Uani 1 1 d . . .
H32A H 0.5477 -0.1373 0.8327 0.066 Uiso 1 1 calc R . .
H32B H 0.5222 -0.0651 0.8537 0.066 Uiso 1 1 calc R . .
H32C H 0.5748 -0.1014 0.9086 0.066 Uiso 1 1 calc R . .
C33 C 0.6426(4) -0.1441(6) 0.8035(6) 0.062(3) Uani 1 1 d . . .
H33A H 0.6522 -0.1510 0.7630 0.092 Uiso 1 1 calc R . .
H33B H 0.6139 -0.1786 0.8003 0.092 Uiso 1 1 calc R . .
H33C H 0.6731 -0.1545 0.8461 0.092 Uiso 1 1 calc R . .
C34 C 0.6907(5) 0.0000 0.7579(9) 0.065(5) Uani 1 2 d S . .
H34A H 0.7252 0.0000 0.7963 0.098 Uiso 1 2 calc SR . .
H34B H 0.6874 0.0450 0.7293 0.098 Uiso 0.50 1 calc PR . .
H34C H 0.6874 -0.0450 0.7293 0.098 Uiso 0.50 1 calc PR . .
C35 C 0.2932(15) 0.0000 0.5978(17) 0.028(9) Uani 0.46(2) 2 d SPDU . 1
C36 C 0.2877(14) 0.070(2) 0.5570(16) 0.058(10) Uani 0.46(2) 1 d PDU . 1
C37 C 0.2727(8) 0.0395(5) 0.4879(13) 0.040(6) Uani 0.46(2) 1 d PDU . 1
C38 C 0.306(2) 0.0000 0.6757(18) 0.111(18) Uani 0.46(2) 2 d SPDU . 1
H38A H 0.2733 0.0000 0.6842 0.167 Uiso 0.46(2) 2 calc SPR . 1
H38B H 0.3266 0.0450 0.6965 0.167 Uiso 0.229(12) 1 calc PR . 1
H38C H 0.3266 -0.0450 0.6965 0.167 Uiso 0.229(12) 1 calc PR . 1
C39 C 0.2867(15) 0.1472(16) 0.5798(15) 0.129(16) Uani 0.46(2) 1 d PDU . 1
H39A H 0.3027 0.1804 0.5557 0.194 Uiso 0.46(2) 1 calc PR . 1
H39B H 0.3065 0.1506 0.6301 0.194 Uiso 0.46(2) 1 calc PR . 1
H39C H 0.2502 0.1627 0.5691 0.194 Uiso 0.46(2) 1 calc PR . 1
C40 C 0.266(3) 0.0899(6) 0.4251(16) 0.28(5) Uani 0.46(2) 1 d PDU . 1
H40A H 0.2289 0.1037 0.4019 0.417 Uiso 0.46(2) 1 calc PR . 1
H40B H 0.2777 0.0626 0.3925 0.417 Uiso 0.46(2) 1 calc PR . 1
H40C H 0.2874 0.1354 0.4409 0.417 Uiso 0.46(2) 1 calc PR . 1
C35' C 0.2704(9) 0.0000 0.4721(12) 0.028(6) Uiso 0.54(2) 2 d SPD . 2
C36' C 0.2774(8) 0.0670(14) 0.5125(15) 0.050(6) Uani 0.54(2) 1 d PU . 2
C37' C 0.2914(8) 0.0406(14) 0.5851(12) 0.043(7) Uani 0.54(2) 1 d PD . 2
C38' C 0.248(2) 0.0000 0.3922(14) 0.15(2) Uani 0.54(2) 2 d SPDU . 2
H38D H 0.2090 0.0000 0.3752 0.228 Uiso 0.54(2) 2 calc SPR . 2
H38E H 0.2596 -0.0450 0.3752 0.228 Uiso 0.271(12) 1 calc PR . 2
H38F H 0.2596 0.0450 0.3752 0.228 Uiso 0.271(12) 1 calc PR . 2
C39' C 0.2671(10) 0.1482(13) 0.4862(14) 0.116(12) Uani 0.54(2) 1 d PDU . 2
H39D H 0.2291 0.1576 0.4663 0.175 Uiso 0.54(2) 1 calc PR . 2
H39E H 0.2818 0.1562 0.4504 0.175 Uiso 0.54(2) 1 calc PR . 2
H39F H 0.2838 0.1829 0.5250 0.175 Uiso 0.54(2) 1 calc PR . 2
C40' C 0.2987(15) 0.096(2) 0.6446(14) 0.151(16) Uani 0.54(2) 1 d PDU . 2
H40D H 0.2641 0.1111 0.6440 0.227 Uiso 0.54(2) 1 calc PR . 2
H40E H 0.3174 0.1409 0.6385 0.227 Uiso 0.54(2) 1 calc PR . 2
H40F H 0.3191 0.0723 0.6891 0.227 Uiso 0.54(2) 1 calc PR . 2
S1 S 0.4739(3) 0.0316(4) 0.9763(4) 0.0433(18) Uani 0.25 1 d P . .
O1 O 0.4572(4) 0.0000 0.9050(5) 0.072(3) Uani 0.50 2 d SP . .
O2 O 0.4889(13) 0.1028(7) 0.989(3) 0.070(8) Uani 0.25 1 d P . .
O3 O 0.4322(5) 0.0000 0.9991(6) 0.104(5) Uani 0.50 2 d SP . .
C41 C 0.4739(3) 0.0316(4) 0.9763(4) 0.0433(18) Uani 0.25 1 d P . .
F1 F 0.4572(4) 0.0000 0.9050(5) 0.072(3) Uani 0.50 2 d SP . .
F2 F 0.4889(13) 0.1028(7) 0.989(3) 0.070(8) Uani 0.25 1 d P . .
F3 F 0.4322(5) 0.0000 0.9991(6) 0.104(5) Uani 0.50 2 d SP . .
S2 S 0.9226(4) 0.0000 0.6756(6) 0.066(2) Uani 0.50 2 d SP . .
O4 O 0.8806(7) 0.0000 0.6988(13) 0.056(5) Uani 0.50 2 d SPU . .
O5 O 0.9522(8) 0.0679(9) 0.6849(10) 0.077(5) Uani 0.50 1 d P . .
C42 C 0.8858(16) 0.0000 0.580(3) 0.083(12) Uani 0.50 2 d SPU . .
F4 F 0.8554(6) 0.0629(10) 0.5660(12) 0.108(7) Uani 0.50 1 d P . .
F5 F 0.9157(13) 0.0000 0.5464(16) 0.137(12) Uani 0.50 2 d SP . .
S3 S 0.8065(3) 0.7551(3) 0.3540(3) 0.059(2) Uani 0.560(12) 1 d PD A 3
O6 O 0.7577(6) 0.7690(10) 0.3116(10) 0.086(6) Uani 0.560(12) 1 d PDU A 3
O7 O 0.8390(9) 0.6905(11) 0.3505(18) 0.104(5) Uani 0.560(12) 1 d PD A 3
O8 O 0.8127(13) 0.750(2) 0.4273(11) 0.162(13) Uani 0.560(12) 1 d PDU A 3
C43 C 0.8458(9) 0.8255(11) 0.3598(14) 0.137(14) Uani 0.560(12) 1 d PDU A 3
F6 F 0.8241(10) 0.8922(13) 0.359(2) 0.24(2) Uani 0.560(12) 1 d PD A 3
F7 F 0.8929(12) 0.832(2) 0.4184(14) 0.249(17) Uiso 0.560(12) 1 d PD A 3
F8 F 0.8671(11) 0.8285(16) 0.3119(14) 0.190(12) Uani 0.560(12) 1 d PDU A 3
S3' S 0.8400(5) 0.7587(8) 0.3712(7) 0.112(5) Uani 0.440(12) 1 d PD A 4
O6' O 0.8976(7) 0.763(2) 0.3995(17) 0.155(14) Uani 0.440(12) 1 d PDU A 4
O7' O 0.8231(8) 0.7913(12) 0.4231(10) 0.077(7) Uani 0.440(12) 1 d PDU A 4
O8' O 0.8204(11) 0.6894(15) 0.339(2) 0.104(5) Uani 0.440(12) 1 d PDU A 4
C43' C 0.8151(15) 0.824(2) 0.302(2) 0.086(10) Uani 0.440(12) 1 d PU A 4
F6' F 0.8168(14) 0.8926(10) 0.3197(15) 0.24(3) Uani 0.440(12) 1 d PD A 4
F7' F 0.8253(8) 0.8119(10) 0.2508(8) 0.086(6) Uani 0.440(12) 1 d PD A 4
F8' F 0.7583(8) 0.8134(16) 0.2755(12) 0.171(16) Uani 0.440(12) 1 d PD A 4
C131 C 0.7313(11) 0.9646(17) 1.0160(18) 0.079(9) Uani 0.50 1 d P . .
F9 F 0.6822(6) 0.9632(13) 0.9813(13) 0.141(10) Uani 0.50 1 d P . .
F10 F 0.7486(7) 0.8978(11) 1.0402(14) 0.134(9) Uani 0.50 1 d P . .
F11 F 0.7343(6) 1.0000 1.0710(8) 0.137(6) Uani 1 2 d SU . .
O9 O 0.8235(5) 1.0000 1.0246(8) 0.086(4) Uani 1 2 d S . .
O10 O 0.7659(8) 0.9546(15) 0.9141(11) 0.099(7) Uani 0.50 1 d PU . .
O12 O 0.9376(5) 0.0000 0.1047(7) 0.083(4) Uani 1 2 d S . .
S4 S 0.76992(17) 1.0000 0.9724(3) 0.0569(10) Uani 1 2 d S . .
O11 O 0.7489(8) 1.0755(12) 0.9460(13) 0.093(7) Uani 0.50 1 d PU . .

loop_
_atom_site_aniso_label
_atom_site_aniso_U_11
_atom_site_aniso_U_22
_atom_site_aniso_U_33
_atom_site_aniso_U_23
_atom_site_aniso_U_13
_atom_site_aniso_U_12
Ir1 0.01723(16) 0.0298(2) 0.0655(3) -0.00873(17) 0.00175(16) 0.00029(12)
N1 0.024(4) 0.029(4) 0.066(6) -0.005(4) 0.006(4) 0.002(3)
N2 0.024(4) 0.039(4) 0.069(6) -0.008(4) 0.016(4) 0.004(3)
N3 0.033(4) 0.026(4) 0.043(5) -0.004(3) 0.011(3) -0.003(3)
C1 0.023(4) 0.030(5) 0.068(8) -0.009(4) 0.004(4) 0.000(3)
C2 0.029(5) 0.033(5) 0.077(8) -0.023(5) 0.018(5) 0.001(4)
C3 0.030(5) 0.062(7) 0.054(7) -0.028(6) 0.004(4) 0.003(4)
C4 0.074(8) 0.069(8) 0.082(10) -0.043(7) 0.047(7) -0.012(6)
C5 0.035(5) 0.080(8) 0.096(10) -0.062(8) 0.024(6) -0.016(5)
C6 0.025(4) 0.068(7) 0.071(8) -0.044(6) 0.013(5) -0.001(4)
C7 0.025(4) 0.030(5) 0.094(9) -0.028(5) 0.008(5) 0.002(4)
C8 0.043(5) 0.037(5) 0.035(5) 0.003(4) 0.024(4) -0.006(4)
C9 0.041(5) 0.036(5) 0.068(7) -0.011(5) 0.028(5) -0.006(4)
C10 0.022(5) 0.058(7) 0.081(9) -0.039(7) -0.025(5) 0.020(5)
C11 0.031(5) 0.056(7) 0.069(8) -0.042(6) -0.027(5) 0.006(5)
C12 0.032(5) 0.032(5) 0.155(15) -0.039(7) 0.025(7) -0.010(4)
C13 0.034(5) 0.041(6) 0.146(12) -0.031(7) 0.034(7) -0.018(4)
C14 0.024(5) 0.070(8) 0.105(12) -0.039(8) -0.005(6) -0.006(5)
C15 0.066(8) 0.071(8) 0.084(10) -0.028(7) -0.004(7) 0.037(7)
C16 0.077(10) 0.085(10) 0.063(9) -0.031(8) -0.007(8) 0.008(7)
C17 0.038(6) 0.068(8) 0.127(13) -0.046(8) 0.009(7) 0.012(6)
C18 0.065(8) 0.066(8) 0.172(14) -0.022(9) 0.053(9) -0.027(6)
C19 0.011(4) 0.141(13) 0.103(12) -0.049(10) 0.003(6) -0.009(6)
Ir2 0.0177(2) 0.0338(2) 0.0214(2) 0.000 0.00656(16) 0.000
Ir3 0.0169(2) 0.0556(3) 0.0249(3) 0.000 0.00786(18) 0.000
N4 0.019(3) 0.031(4) 0.038(4) -0.002(3) 0.004(3) 0.007(3)
N5 0.018(3) 0.043(4) 0.027(4) -0.010(3) -0.001(3) 0.007(3)
N6 0.020(4) 0.037(5) 0.014(4) 0.000 0.006(4) 0.000
N7 0.023(4) 0.031(5) 0.022(5) 0.000 0.003(4) 0.000
C20 0.013(3) 0.063(5) 0.024(5) -0.004(4) 0.003(3) 0.005(3)
C21 0.032(4) 0.045(5) 0.039(5) -0.014(4) 0.009(4) 0.007(4)
C22 0.036(5) 0.050(6) 0.036(5) -0.013(5) -0.004(4) 0.009(4)
C23 0.047(6) 0.050(6) 0.074(9) -0.041(6) 0.001(6) 0.005(5)
C24 0.064(7) 0.036(6) 0.068(8) -0.018(6) -0.001(6) 0.024(5)
C25 0.036(5) 0.054(6) 0.046(6) -0.016(5) -0.005(4) 0.019(5)
C26 0.030(4) 0.039(5) 0.042(6) -0.012(4) 0.006(4) 0.011(4)
C27 0.033(4) 0.034(5) 0.036(5) 0.001(4) 0.009(4) -0.006(4)
C28 0.043(5) 0.032(4) 0.026(5) -0.003(4) 0.010(4) -0.001(4)
C29 0.028(4) 0.033(4) 0.027(4) 0.000(4) 0.001(3) -0.005(3)
C30 0.022(4) 0.047(5) 0.028(5) -0.001(4) -0.006(3) 0.008(4)
C31 0.020(5) 0.062(8) 0.021(6) 0.000 0.001(5) 0.000
C32 0.051(5) 0.040(5) 0.046(6) 0.010(4) 0.023(5) -0.011(4)
C33 0.050(6) 0.046(6) 0.058(7) -0.020(5) -0.015(5) 0.022(5)
C34 0.023(7) 0.132(16) 0.046(9) 0.000 0.019(6) 0.000
C35 0.026(11) 0.035(13) 0.027(12) 0.000 0.016(8) 0.000
C36 0.031(12) 0.073(18) 0.073(19) -0.002(15) 0.020(14) 0.019(12)
C37 0.019(8) 0.053(11) 0.045(10) -0.005(8) 0.008(7) 0.008(8)
C38 0.11(2) 0.16(3) 0.09(2) 0.000 0.064(19) 0.000
C39 0.085(18) 0.13(2) 0.18(3) -0.022(18) 0.058(17) -0.009(16)
C40 0.28(5) 0.30(5) 0.28(5) 0.03(2) 0.12(3) 0.00(2)
C36' 0.030(9) 0.054(11) 0.072(15) -0.036(11) 0.027(10) -0.013(8)
C37' 0.019(9) 0.07(2) 0.045(15) -0.026(15) 0.016(11) -0.001(14)
C38' 0.16(3) 0.21(3) 0.11(3) 0.000 0.07(2) 0.000
C39' 0.047(12) 0.117(18) 0.16(2) 0.040(16) 0.009(13) 0.015(12)
C40' 0.13(2) 0.19(2) 0.15(2) -0.070(17) 0.072(17) 0.021(17)
S1 0.047(4) 0.040(4) 0.043(5) -0.008(3) 0.018(4) 0.003(3)
O1 0.057(6) 0.118(9) 0.026(5) 0.000 -0.002(5) 0.000
O2 0.09(3) 0.035(6) 0.08(3) -0.003(9) 0.03(2) 0.009(8)
O3 0.071(8) 0.207(16) 0.055(7) 0.000 0.048(7) 0.000
C41 0.047(4) 0.040(4) 0.043(5) -0.008(3) 0.018(4) 0.003(3)
F1 0.057(6) 0.118(9) 0.026(5) 0.000 -0.002(5) 0.000
F2 0.09(3) 0.035(6) 0.08(3) -0.003(9) 0.03(2) 0.009(8)
F3 0.071(8) 0.207(16) 0.055(7) 0.000 0.048(7) 0.000
S2 0.064(5) 0.038(4) 0.079(7) 0.000 0.010(5) 0.000
O4 0.036(9) 0.033(9) 0.085(14) 0.000 0.007(9) 0.000
O5 0.098(13) 0.049(9) 0.088(14) -0.012(9) 0.041(11) -0.033(9)
C42 0.060(16) 0.093(19) 0.09(2) 0.000 0.026(15) 0.000
F4 0.046(8) 0.084(11) 0.19(2) 0.050(12) 0.045(11) 0.000(7)
F5 0.15(3) 0.21(4) 0.10(2) 0.000 0.09(2) 0.000
S3 0.055(4) 0.059(3) 0.064(4) -0.007(3) 0.023(3) 0.014(3)
O6 0.087(11) 0.073(11) 0.065(11) -0.030(9) -0.006(9) 0.004(9)
O7 0.109(11) 0.092(7) 0.134(9) -0.001(6) 0.071(9) 0.029(7)
O8 0.168(19) 0.22(2) 0.126(18) 0.034(15) 0.091(15) 0.002(16)
C43 0.11(2) 0.13(2) 0.15(2) -0.014(18) 0.025(16) -0.030(17)
F6 0.16(3) 0.11(2) 0.51(7) -0.04(3) 0.19(4) -0.05(2)
F8 0.194(18) 0.202(19) 0.22(2) 0.061(15) 0.136(16) -0.021(14)
S3' 0.088(9) 0.139(11) 0.121(11) -0.019(8) 0.053(8) 0.005(8)
O6' 0.121(18) 0.20(2) 0.16(2) -0.013(17) 0.076(16) 0.010(16)
O7' 0.052(10) 0.089(13) 0.079(13) 0.048(11) 0.011(9) 0.024(10)
O8' 0.109(11) 0.092(7) 0.134(9) -0.001(6) 0.071(9) 0.029(7)
C43' 0.075(16) 0.110(19) 0.082(18) -0.015(15) 0.039(14) 0.020(14)
F6' 0.43(8) 0.06(2) 0.36(6) 0.09(3) 0.28(6) 0.04(3)
F7' 0.104(15) 0.107(15) 0.063(12) -0.007(10) 0.051(12) -0.015(11)
F8' 0.25(4) 0.17(3) 0.15(3) -0.08(2) 0.14(3) -0.07(3)
C131 0.069(17) 0.10(2) 0.09(2) 0.040(16) 0.056(17) 0.017(13)
F9 0.043(8) 0.19(2) 0.19(2) 0.048(16) 0.050(12) 0.005(10)
F10 0.070(11) 0.097(13) 0.20(2) 0.082(15) 0.012(13) 0.008(10)
F11 0.118(11) 0.240(16) 0.069(8) 0.000 0.052(8) 0.000
O9 0.059(8) 0.108(11) 0.093(11) 0.000 0.032(8) 0.000
O10 0.063(11) 0.152(16) 0.055(11) -0.007(11) -0.010(9) -0.018(10)
O12 0.063(8) 0.096(10) 0.072(9) 0.000 0.004(7) 0.000
S4 0.055(2) 0.060(2) 0.062(3) 0.000 0.029(2) 0.000
O11 0.079(12) 0.087(12) 0.089(14) 0.039(11) 0.005(10) 0.000(10)

loop_
_atom_type_symbol
_atom_type_description
_atom_type_scat_dispersion_real
_atom_type_scat_dispersion_imag
_atom_type_scat_source
C C 0.0033 0.0016 'International Tables Vol C Tables 4.2.6.8 and 6.1.1.4'
H H 0.0000 0.0000 'International Tables Vol C Tables 4.2.6.8 and 6.1.1.4'
N N 0.0061 0.0033 'International Tables Vol C Tables 4.2.6.8 and 6.1.1.4'
O O 0.0106 0.0060 'International Tables Vol C Tables 4.2.6.8 and 6.1.1.4'
F F 0.0171 0.0103 'International Tables Vol C Tables 4.2.6.8 and 6.1.1.4'
S S 0.1246 0.1234 'International Tables Vol C Tables 4.2.6.8 and 6.1.1.4'
Ir Ir -1.4442 7.9887 'International Tables Vol C Tables 4.2.6.8 and 6.1.1.4'

loop_
_geom_angle_atom_site_label_1
_geom_angle_atom_site_label_2
_geom_angle_atom_site_label_3
_geom_angle
_geom_angle_site_symmetry_1
_geom_angle_site_symmetry_3
N3 Ir1 N2 85.6(3) . 2_757
N3 Ir1 C12 148.0(5) . .
N2 Ir1 C12 126.3(5) 2_757 .
N3 Ir1 C10 94.5(4) . .
N2 Ir1 C10 135.6(5) 2_757 .
C12 Ir1 C10 64.9(4) . .
N3 Ir1 N1 85.1(3) . .
N2 Ir1 N1 79.3(3) 2_757 .
C12 Ir1 N1 98.2(3) . .
C10 Ir1 N1 145.0(5) . .
N3 Ir1 C13 153.9(4) . .
N2 Ir1 C13 99.4(5) 2_757 .
C12 Ir1 C13 36.7(6) . .
C10 Ir1 C13 64.1(5) . .
N1 Ir1 C13 120.9(3) . .
N3 Ir1 C11 108.8(4) . .
N2 Ir1 C11 164.2(4) 2_757 .
C12 Ir1 C11 39.9(5) . .
C10 Ir1 C11 39.5(5) . .
N1 Ir1 C11 107.8(4) . .
C13 Ir1 C11 64.7(6) . .
N3 Ir1 C14 114.3(4) . .
N2 Ir1 C14 104.1(5) 2_757 .
C12 Ir1 C14 63.9(5) . .
C10 Ir1 C14 36.7(6) . .
N1 Ir1 C14 160.3(4) . .
C13 Ir1 C14 39.6(5) . .
C11 Ir1 C14 64.5(6) . .
C1 N1 C2 102.3(8) . .
C1 N1 Ir1 111.0(7) . .
C2 N1 Ir1 146.2(8) . .
C1 N2 C7 99.4(9) . .
C1 N2 Ir1 111.7(7) . 2_757
C7 N2 Ir1 148.1(6) . 2_757
C9 N3 C8 117.6(8) . .
C9 N3 Ir1 121.4(6) . .
C8 N3 Ir1 120.6(6) . .
N1 C1 N2 121.3(10) . .
N1 C1 C1 120.3(10) . 2_757
N2 C1 C1 117.5(12) . 2_757
C3 C2 C7 122.2(10) . .
C3 C2 N1 130.4(10) . .
C7 C2 N1 107.2(10) . .
C2 C3 C4 118.3(10) . .
C3 C4 C5 119.2(13) . .
C6 C5 C4 122.9(10) . .
C5 C6 C7 115.2(10) . .
C6 C7 C2 122.2(12) . .
C6 C7 N2 128.1(10) . .
C2 C7 N2 109.7(9) . .
N3 C8 C8 120.8(5) . 6_575
N3 C9 C9 121.5(5) . 6_575
C14 C10 C11 111.2(11) . .
C14 C10 C15 126.4(13) . .
C11 C10 C15 122.3(16) . .
C14 C10 Ir1 73.5(7) . .
C11 C10 Ir1 71.9(5) . .
C15 C10 Ir1 124.4(8) . .
C16 C11 C10 128.7(13) . .
C16 C11 C12 128.3(12) . .
C10 C11 C12 102.8(14) . .
C16 C11 Ir1 130.6(9) . .
C10 C11 Ir1 68.6(7) . .
C12 C11 Ir1 68.3(7) . .
C13 C12 C11 110.9(11) . .
C13 C12 C17 131.5(13) . .
C11 C12 C17 117.6(14) . .
C13 C12 Ir1 73.1(8) . .
C11 C12 Ir1 71.8(6) . .
C17 C12 Ir1 123.3(8) . .
C12 C13 C14 107.7(14) . .
C12 C13 C18 129.6(11) . .
C14 C13 C18 122.8(14) . .
C12 C13 Ir1 70.2(6) . .
C14 C13 Ir1 70.7(6) . .
C18 C13 Ir1 124.5(11) . .
C10 C14 C19 126.7(14) . .
C10 C14 C13 107.3(13) . .
C19 C14 C13 125.7(17) . .
C10 C14 Ir1 69.8(7) . .
C19 C14 Ir1 129.8(9) . .
C13 C14 Ir1 69.7(6) . .
N6 Ir2 C31 92.5(4) . .
N6 Ir2 C30 111.2(3) . .
C31 Ir2 C30 39.4(3) . .
N6 Ir2 C30 111.2(3) . 6
C31 Ir2 C30 39.4(3) . 6
C30 Ir2 C30 65.7(5) . 6
N6 Ir2 C29 150.0(3) . .
C31 Ir2 C29 65.8(4) . .
C30 Ir2 C29 39.0(3) . .
C30 Ir2 C29 65.5(3) 6 .
N6 Ir2 C29 150.0(3) . 6
C31 Ir2 C29 65.8(4) . 6
C30 Ir2 C29 65.5(3) . 6
C30 Ir2 C29 39.0(3) 6 6
C29 Ir2 C29 39.0(5) . 6
N6 Ir2 N4 85.9(3) . 6
C31 Ir2 N4 140.38(18) . 6
C30 Ir2 N4 105.2(3) . 6
C30 Ir2 N4 162.5(3) 6 6
C29 Ir2 N4 97.8(3) . 6
C29 Ir2 N4 124.1(3) 6 6
N6 Ir2 N4 85.9(3) . .
C31 Ir2 N4 140.38(18) . .
C30 Ir2 N4 162.5(3) . .
C30 Ir2 N4 105.2(3) 6 .
C29 Ir2 N4 124.1(3) . .
C29 Ir2 N4 97.8(3) 6 .
N4 Ir2 N4 79.1(4) 6 .
N7 Ir3 C37' 150.0(8) 5_656 6
N7 Ir3 C37' 150.0(7) 5_656 .
C37' Ir3 C37' 39.1(14) 6 .
N7 Ir3 C37 101.2(7) 5_656 6
C37' Ir3 C37 51.6(9) 6 6
C37' Ir3 C37 66.1(8) . 6
N7 Ir3 C37 101.2(7) 5_656 .
C37' Ir3 C37 66.1(8) 6 .
C37' Ir3 C37 51.6(9) . .
C37 Ir3 C37 37.8(6) 6 .
N7 Ir3 N5 85.4(3) 5_656 6
C37' Ir3 N5 98.2(6) 6 6
C37' Ir3 N5 124.6(7) . 6
C37 Ir3 N5 121.4(4) 6 6
C37 Ir3 N5 158.8(4) . 6
N7 Ir3 N5 85.4(3) 5_656 .
C37' Ir3 N5 124.6(7) 6 .
C37' Ir3 N5 98.2(6) . .
C37 Ir3 N5 158.8(4) 6 .
C37 Ir3 N5 121.4(4) . .
N5 Ir3 N5 78.9(4) 6 .
N7 Ir3 C35 162.4(10) 5_656 .
C37' Ir3 C35 20.3(7) 6 .
C37' Ir3 C35 20.3(7) . .
C37 Ir3 C35 62.3(11) 6 .
C37 Ir3 C35 62.3(11) . .
N5 Ir3 C35 108.0(7) 6 .
N5 Ir3 C35 108.0(7) . .
N7 Ir3 C36 130.2(8) 5_656 6
C37' Ir3 C36 20.1(9) 6 6
C37' Ir3 C36 56.0(12) . 6
C37 Ir3 C36 38.5(9) 6 6
C37 Ir3 C36 65.5(11) . 6
N5 Ir3 C36 94.8(11) 6 6
N5 Ir3 C36 143.6(8) . 6
C35 Ir3 C36 39.6(9) . 6
N7 Ir3 C36 130.2(8) 5_656 .
C37' Ir3 C36 56.0(12) 6 .
C37' Ir3 C36 20.1(9) . .
C37 Ir3 C36 65.5(11) 6 .
C37 Ir3 C36 38.5(8) . .
N5 Ir3 C36 143.6(8) 6 .
N5 Ir3 C36 94.8(11) . .
C35 Ir3 C36 39.6(9) . .
C36 Ir3 C36 69(2) 6 .
N7 Ir3 C35' 94.5(6) 5_656 .
C37' Ir3 C35' 64.0(8) 6 .
C37' Ir3 C35' 64.0(8) . .
C37 Ir3 C35' 20.2(4) 6 .
C37 Ir3 C35' 20.2(4) . .
N5 Ir3 C35' 140.55(18) 6 .
N5 Ir3 C35' 140.55(18) . .
C35 Ir3 C35' 67.9(11) . .
C36 Ir3 C35' 56.0(11) 6 .
C36 Ir3 C35' 56.0(11) . .
N7 Ir3 C36' 110.8(7) 5_656 6
C37' Ir3 C36' 39.5(10) 6 6
C37' Ir3 C36' 65.6(9) . 6
C37 Ir3 C36' 17.8(6) 6 6
C37 Ir3 C36' 52.7(6) . 6
N5 Ir3 C36' 106.1(6) 6 6
N5 Ir3 C36' 163.2(7) . 6
C35 Ir3 C36' 55.2(10) . 6
C36 Ir3 C36' 22.4(8) 6 6
C36 Ir3 C36' 71.5(11) . 6
C35' Ir3 C36' 37.6(6) . 6
C20 N4 C21 103.7(7) . .
C20 N4 Ir2 109.1(5) . .
C21 N4 Ir2 145.8(6) . .
C20 N5 C26 103.5(7) . .
C20 N5 Ir3 109.9(6) . .
C26 N5 Ir3 144.6(6) . .
C27 N6 C27 115.0(10) . 6
C27 N6 Ir2 121.9(5) . .
C27 N6 Ir2 121.9(5) 6 .
C28 N7 C28 118.1(10) 6 .
C28 N7 Ir3 120.8(5) 6 5_656
C28 N7 Ir3 120.8(5) . 5_656
N4 C20 N5 116.5(8) . .
N4 C20 C20 121.1(5) . 6
N5 C20 C20 120.6(5) . 6
N4 C21 C22 130.1(8) . .
N4 C21 C26 108.2(8) . .
C22 C21 C26 121.7(9) . .
C21 C22 C23 114.5(9) . .
C24 C23 C22 122.3(11) . .
C25 C24 C23 123.3(11) . .
C24 C25 C26 118.0(9) . .
N5 C26 C25 131.7(8) . .
N5 C26 C21 108.1(8) . .
C25 C26 C21 120.0(9) . .
N6 C27 C28 122.5(8) . .
N7 C28 C27 120.8(8) . .
C29 C29 C30 108.2(5) 6 .
C29 C29 C32 126.6(5) 6 .
C30 C29 C32 125.2(8) . .
C29 C29 Ir2 70.5(2) 6 .
C30 C29 Ir2 70.3(5) . .
C32 C29 Ir2 125.8(6) . .
C29 C30 C31 107.8(8) . .
C29 C30 C33 126.3(10) . .
C31 C30 C33 125.4(9) . .
C29 C30 Ir2 70.6(5) . .
C31 C30 Ir2 69.7(6) . .
C33 C30 Ir2 131.2(7) . .
C30 C31 C30 108.0(11) . 6
C30 C31 C34 125.9(5) . .
C30 C31 C34 125.9(5) 6 .
C30 C31 Ir2 71.0(5) . .
C30 C31 Ir2 71.0(5) 6 .
C34 C31 Ir2 126.5(10) . .
C36 C35 C36 114(4) 6 .
C36 C35 C38 122.8(19) 6 .
C36 C35 C38 122.8(19) . .
C36 C35 Ir3 71(2) 6 .
C36 C35 Ir3 71(2) . .
C38 C35 Ir3 125(3) . .
C37 C36 C39 130(2) . .
C37 C36 C35 101(3) . .
C39 C36 C35 128(2) . .
C37 C36 Ir3 69.8(16) . .
C39 C36 Ir3 132(3) . .
C35 C36 Ir3 69(2) . .
C37 C37 C36 112.1(15) 6 .
C37 C37 C40 125.7(7) 6 .
C36 C37 C40 121.6(17) . .
C37 C37 Ir3 71.1(3) 6 .
C36 C37 Ir3 71.6(16) . .
C40 C37 Ir3 118(3) . .
C36' C35' C36' 113(3) . 6
C36' C35' C38' 123.0(15) . .
C36' C35' C38' 123.0(15) 6 .
C36' C35' Ir3 72.2(14) . .
C36' C35' Ir3 72.2(14) 6 .
C38' C35' Ir3 133(3) . .
C35' C36' C37' 105(2) . .
C35' C36' C39' 128(2) . .
C37' C36' C39' 127(2) . .
C35' C36' Ir3 70.2(13) . .
C37' C36' Ir3 67.8(12) . .
C39' C36' Ir3 130.5(16) . .
C37' C37' C36' 108.4(12) 6 .
C37' C37' C40' 130.1(17) 6 .
C36' C37' C40' 121(2) . .
C37' C37' Ir3 70.5(7) 6 .
C36' C37' Ir3 72.7(11) . .
C40' C37' Ir3 127.1(18) . .
C41 S1 S1 0.0(15) 6 6
C41 S1 O2 162.6(11) 6 .
S1 S1 O2 162.6(11) 6 .
C41 S1 C41 89.999(2) 6 2_657
S1 S1 C41 89.999(2) 6 2_657
O2 S1 C41 72.6(11) . 2_657
C41 S1 S1 89.999(2) 6 2_657
S1 S1 S1 89.999(2) 6 2_657
O2 S1 S1 72.6(11) . 2_657
C41 S1 S1 0.0(11) 2_657 2_657
C41 S1 O1 67.8(3) 6 .
S1 S1 O1 67.8(3) 6 .
O2 S1 O1 121(3) . .
C41 S1 O1 123.3(9) 2_657 .
S1 S1 O1 123.3(9) 2_657 .
C41 S1 O3 68.0(3) 6 .
S1 S1 O3 68.0(3) 6 .
O2 S1 O3 120(3) . .
C41 S1 O3 118.6(9) 2_657 .
S1 S1 O3 118.6(9) 2_657 .
O1 S1 O3 100.8(8) . .
C41 S1 F2 141.7(8) 6 2_657
S1 S1 F2 141.7(8) 6 2_657
O2 S1 F2 20.9(18) . 2_657
C41 S1 F2 51.7(8) 2_657 2_657
S1 S1 F2 51.7(8) 2_657 2_657
O1 S1 F2 130(2) . 2_657
O3 S1 F2 126(2) . 2_657
C41 S1 O2 141.7(8) 6 2_657
S1 S1 O2 141.7(8) 6 2_657
O2 S1 O2 20.9(18) . 2_657
C41 S1 O2 51.7(8) 2_657 2_657
S1 S1 O2 51.7(8) 2_657 2_657
O1 S1 O2 130(2) . 2_657
O3 S1 O2 126(2) . 2_657
F2 S1 O2 0(4) 2_657 2_657
S1 O1 C41 44.5(7) . 6
S1 O1 S1 44.5(7) . 6
C41 O1 S1 0.0(8) 6 6
F2 O2 O2 0(9) 2_657 2_657
F2 O2 S1 107.4(12) 2_657 .
O2 O2 S1 107.4(12) 2_657 .
F2 O2 S1 51.7(9) 2_657 2_657
O2 O2 S1 51.7(9) 2_657 2_657
S1 O2 S1 55.8(8) . 2_657
F2 O2 C41 51.7(9) 2_657 2_657
O2 O2 C41 51.7(9) 2_657 2_657
S1 O2 C41 55.8(8) . 2_657
S1 O2 C41 0.0(7) 2_657 2_657
C41 O3 S1 0.0(8) 6 6
C41 O3 S1 44.0(6) 6 .
S1 O3 S1 44.0(6) 6 .
O4 S2 O5 116.8(9) . .
O4 S2 O5 116.8(9) . 6
O5 S2 O5 115.6(17) . 6
O4 S2 C42 100.4(17) . .
O5 S2 C42 101.4(11) . .
O5 S2 C42 101.4(11) 6 .
F5 C42 F4 111(3) . 6
F5 C42 F4 111(3) . .
F4 C42 F4 111(3) 6 .
F5 C42 S2 113(3) . .
F4 C42 S2 106(3) 6 .
F4 C42 S2 106(3) . .
O6 S3 O8 113.2(17) . .
O6 S3 O7 126.4(15) . .
O8 S3 O7 100(2) . .
O6 S3 C43 112.6(11) . .
O8 S3 C43 98.9(12) . .
O7 S3 C43 102.0(12) . .
F6 C43 F8 105.8(17) . .
F6 C43 F7 101.3(17) . .
F8 C43 F7 97.0(15) . .
F6 C43 S3 114.1(18) . .
F8 C43 S3 116.3(18) . .
F7 C43 S3 120(2) . .
O8' S3' O7' 122.4(16) . .
O8' S3' O6' 113.3(15) . .
O7' S3' O6' 106.3(13) . .
O8' S3' C43' 103(2) . .
O7' S3' C43' 101.8(15) . .
O6' S3' C43' 109(2) . .
F7' C43' F6' 116(4) . .
F7' C43' F8' 102(3) . .
F6' C43' F8' 99(3) . .
F7' C43' S3' 116(3) . .
F6' C43' S3' 116(3) . .
F8' C43' S3' 104(3) . .
C131 C131 F9 91.1(17) 6_575 .
C131 C131 F11 60.5(12) 6_575 .
F9 C131 F11 102(2) . .
C131 C131 F10 155.3(19) 6_575 .
F9 C131 F10 111(3) . .
F11 C131 F10 102(2) . .
C131 C131 S4 68.9(10) 6_575 .
F9 C131 S4 116(2) . .
F11 C131 S4 116(2) . .
F10 C131 S4 108.8(19) . .
C131 C131 F9 44.5(12) 6_575 6_575
F9 C131 F9 46.6(18) . 6_575
F11 C131 F9 78.0(17) . 6_575
F10 C131 F9 155(2) . 6_575
S4 C131 F9 92.5(14) . 6_575
C131 C131 O11 112.8(12) 6_575 6_575
F9 C131 O11 95(2) . 6_575
F11 C131 O11 161(2) . 6_575
F10 C131 O11 78(2) . 6_575
S4 C131 O11 48.7(10) . 6_575
F9 C131 O11 109.9(19) 6_575 6_575
C131 F9 F9 88.9(17) . 6_575
C131 F9 C131 44(2) . 6_575
F9 F9 C131 44.5(12) 6_575 6_575
C131 F11 C131 59(2) 6_575 .
O11 O10 S4 70.9(18) 6_575 .
O11 O10 O10 119.5(19) 6_575 6_575
S4 O10 O10 55.5(11) . 6_575
O10 S4 O10 69(2) . 6_575
O10 S4 O9 111.3(10) . .
O10 S4 O9 111.3(10) 6_575 .
O10 S4 O11 43.8(11) . 6_575
O10 S4 O11 107.7(16) 6_575 6_575
O9 S4 O11 114.7(8) . 6_575
O10 S4 O11 107.7(16) . .
O10 S4 O11 43.8(11) 6_575 .
O9 S4 O11 114.6(9) . .
O11 S4 O11 129.8(18) 6_575 .
O10 S4 C131 140.9(13) . 6_575
O10 S4 C131 111.6(15) 6_575 6_575
O9 S4 C131 104.7(12) . 6_575
O11 S4 C131 106.8(14) 6_575 6_575
O11 S4 C131 68.8(16) . 6_575
O10 S4 C131 111.6(16) . .
O10 S4 C131 140.9(13) 6_575 .
O9 S4 C131 104.7(12) . .
O11 S4 C131 68.8(16) 6_575 .
O11 S4 C131 106.8(14) . .
C131 S4 C131 42(2) 6_575 .
O10 O11 S4 65.3(19) 6_575 .
O10 O11 C131 126(2) 6_575 6_575
S4 O11 C131 62.5(12) . 6_575

loop_
_geom_bond_atom_site_label_1
_geom_bond_atom_site_label_2
_geom_bond_distance
_geom_bond_site_symmetry_2
Ir1 N3 2.127(7) .
Ir1 N2 2.137(10) 2_757
Ir1 C12 2.139(11) .
Ir1 C10 2.143(9) .
Ir1 N1 2.161(7) .
Ir1 C13 2.175(10) .
Ir1 C11 2.186(12) .
Ir1 C14 2.189(11) .
N1 C1 1.307(14) .
N1 C2 1.422(13) .
N2 C1 1.350(11) .
N2 C7 1.432(16) .
N2 Ir1 2.137(10) 2_757
N3 C9 1.321(12) .
N3 C8 1.351(11) .
C1 C1 1.46(2) 2_757
C2 C3 1.346(17) .
C2 C7 1.412(15) .
C3 C4 1.391(15) .
C4 C5 1.441(18) .
C5 C6 1.381(19) .
C6 C7 1.394(14) .
C8 C8 1.397(18) 6_575
C9 C9 1.400(19) 6_575
C10 C14 1.36(2) .
C10 C11 1.463(18) .
C10 C15 1.502(16) .
C11 C16 1.44(2) .
C11 C12 1.476(19) .
C12 C13 1.36(2) .
C12 C17 1.552(15) .
C13 C14 1.479(17) .
C13 C18 1.50(2) .
C14 C19 1.46(2) .
Ir2 N6 2.141(9) .
Ir2 C31 2.141(11) .
Ir2 C30 2.158(8) .
Ir2 C30 2.159(8) 6
Ir2 C29 2.163(9) .
Ir2 C29 2.163(9) 6
Ir2 N4 2.172(6) 6
Ir2 N4 2.172(6) .
Ir3 N7 2.129(10) 5_656
Ir3 C37' 2.160(19) 6
Ir3 C37' 2.160(19) .
Ir3 C37 2.17(2) 6
Ir3 C37 2.17(2) .
Ir3 N5 2.171(7) 6
Ir3 N5 2.171(7) .
Ir3 C35 2.18(4) .
Ir3 C36 2.19(3) 6
Ir3 C36 2.19(3) .
Ir3 C35' 2.20(2) .
Ir3 C36' 2.23(2) 6
N4 C20 1.333(10) .
N4 C21 1.383(12) .
N5 C20 1.345(10) .
N5 C26 1.383(12) .
N6 C27 1.347(10) .
N6 C27 1.347(10) 6
N7 C28 1.328(10) 6
N7 C28 1.328(10) .
N7 Ir3 2.129(9) 5_656
C20 C20 1.39(2) 6
C21 C22 1.406(14) .
C21 C26 1.415(12) .
C22 C23 1.439(16) .
C23 C24 1.354(15) .
C24 C25 1.342(16) .
C25 C26 1.413(14) .
C27 C28 1.352(12) .
C29 C29 1.442(17) 6
C29 C30 1.444(12) .
C29 C32 1.482(12) .
C30 C31 1.448(12) .
C30 C33 1.476(13) .
C31 C30 1.448(12) 6
C31 C34 1.502(17) .
C35 C36 1.48(4) 6
C35 C36 1.48(4) .
C35 C38 1.52(2) .
C36 C37 1.44(3) .
C36 C39 1.46(4) .
C37 C37 1.405(19) 6
C37 C40 1.535(18) .
C35' C36' 1.43(3) .
C35' C36' 1.43(3) 6
C35' C38' 1.535(19) .
C36' C37' 1.48(4) .
C36' C39' 1.53(4) .
C37' C37' 1.44(5) 6
C37' C40' 1.536(18) .
S1 C41 1.125(16) 6
S1 S1 1.125(16) 6
S1 O2 1.326(16) .
S1 C41 1.397(16) 2_657
S1 S1 1.397(16) 2_657
S1 O1 1.487(12) .
S1 O3 1.502(12) .
S1 F2 1.61(2) 2_657
S1 O2 1.61(2) 2_657
O1 C41 1.487(12) 6
O1 S1 1.487(12) 6
O2 F2 0.60(5) 2_657
O2 O2 0.60(5) 2_657
O2 S1 1.61(2) 2_657
O2 C41 1.61(2) 2_657
O3 C41 1.502(12) 6
O3 S1 1.502(12) 6
S2 O4 1.41(2) .
S2 O5 1.428(15) .
S2 O5 1.428(15) 6
S2 C42 1.85(5) .
C42 F5 1.26(5) .
C42 F4 1.36(3) 6
C42 F4 1.36(3) .
S3 O6 1.317(14) .
S3 O8 1.470(17) .
S3 O7 1.473(16) .
S3 C43 1.626(18) .
C43 F6 1.323(18) .
C43 F8 1.332(18) .
C43 F7 1.407(18) .
S3' O8' 1.409(16) .
S3' O7' 1.446(15) .
S3' O6' 1.466(16) .
S3' C43' 1.78(4) .
C43' F7' 1.22(4) .
C43' F6' 1.26(4) .
C43' F8' 1.46(4) .
C131 C131 1.26(6) 6_575
C131 F9 1.26(3) .
C131 F11 1.28(3) .
C131 F10 1.31(3) .
C131 S4 1.75(2) .
C131 F9 1.80(3) 6_575
C131 O11 1.84(4) 6_575
F9 F9 1.31(4) 6_575
F9 C131 1.80(3) 6_575
F11 C131 1.28(3) 6_575
O9 S4 1.459(14) .
O10 O11 1.09(3) 6_575
O10 S4 1.42(2) .
O10 O10 1.61(5) 6_575
S4 O10 1.42(2) 6_575
S4 O11 1.48(2) 6_575
S4 O11 1.48(2) .
S4 C131 1.75(2) 6_575
O11 O10 1.09(3) 6_575
O11 C131 1.84(4) 6_575

loop_
_platon_squeeze_void_nr
_platon_squeeze_void_average_x
_platon_squeeze_void_average_y
_platon_squeeze_void_average_z
_platon_squeeze_void_volume
_platon_squeeze_void_count_electrons
1 0.000 0.000 0.500 302.3 90.8
2 0.500 0.180 0.500 18.8 0.9
3 0.250 0.250 0.000 13.1 3.8
4 0.750 0.250 1.000 13.1 3.8
5 0.000 0.320 0.500 18.8 2.1
6 0.500 0.500 0.500 302.3 90.8
7 0.000 0.680 0.500 18.8 0.9
8 0.250 0.750 1.000 13.1 3.8
9 0.750 0.750 0.000 13.1 3.8
10 0.500 0.820 0.500 18.8 2.1
